data_1547780
loop_
_publ_author_name
'Shimizu, Akinori'
'Inoue, Yoshihisa'
'Mori, Tadashi'

_publ_section_title
;
 A Combined Experimental and Theoretical Study on the Circular Dichroism
 of Staggered and Eclipsed Forms of Dimethoxy[2.2]-, [3.2]-, and
 [3.3]Pyridinophanes and Their Protonated Forms.
;
_journal_issue 44
_journal_name_full 'The journal of physical chemistry. A'
_journal_page_first 8389
_journal_page_last 8398
_journal_paper_doi 10.1021/acs.jpca.7b08623
_journal_volume 121
_journal_year 2017
_chemical_absolute_configuration 'CHOOSE rm ad rmad syn or unk'
_chemical_formula_moiety 'C17 H19 N O2 S2'
_chemical_formula_sum 'C17 H19 N O2 S2'
_chemical_formula_weight 333.46
_space_group_crystal_system monoclinic
_space_group_IT_number 4
_space_group_name_Hall 'P 2yb'
_space_group_name_H-M_alt 'P 1 21 1'
_symmetry_space_group_name_Hall 'P 2yb'
_symmetry_space_group_name_H-M 'P 1 21 1'
_atom_sites_solution_hydrogens geom
_atom_sites_solution_primary direct
_atom_sites_solution_secondary difmap
_cell_angle_alpha 90.0000
_cell_angle_beta 100.6660(14)
_cell_angle_gamma 90.0000
_cell_formula_units_Z 2
_cell_length_a 7.3980(3)
_cell_length_b 10.7677(4)
_cell_length_c 10.0530(4)
_cell_measurement_reflns_used 7191
_cell_measurement_temperature 123
_cell_measurement_theta_max 27.45
_cell_measurement_theta_min 3.15
_cell_volume 786.98(5)
_computing_cell_refinement 'RAPID AUTO'
_computing_data_collection 'RAPID AUTO (Rigaku, ????)'
_computing_data_reduction 'RAPID AUTO'
_computing_molecular_graphics 'CrystalStructure 4.2'
_computing_publication_material 'CrystalStructure 4.2 (Rigaku, 2015)'
_computing_structure_refinement 'CRYSTALS (Carruthers, et al., 1999)'
_computing_structure_solution 'SIR92 (Altomare, et al., 1994)'
_diffrn_ambient_temperature 123
_diffrn_detector_area_resol_mean 10.000
_diffrn_measured_fraction_theta_full 0.993
_diffrn_measured_fraction_theta_max 0.993
_diffrn_measurement_device_type 'Rigaku R-AXIS RAPID'
_diffrn_measurement_method \w
_diffrn_radiation_type 'Mo K\a'
_diffrn_radiation_wavelength 0.71075
_diffrn_reflns_av_R_equivalents 0.0228
_diffrn_reflns_limit_h_max 9
_diffrn_reflns_limit_h_min -9
_diffrn_reflns_limit_k_max 13
_diffrn_reflns_limit_k_min -13
_diffrn_reflns_limit_l_max 13
_diffrn_reflns_limit_l_min -11
_diffrn_reflns_number 7673
_diffrn_reflns_theta_full 27.46
_diffrn_reflns_theta_max 27.46
_diffrn_reflns_theta_min 4.126
_diffrn_standards_number 0
_exptl_absorpt_coefficient_mu 0.344
_exptl_absorpt_correction_T_max 0.933
_exptl_absorpt_correction_T_min 0.670
_exptl_absorpt_correction_type multi-scan
_exptl_absorpt_process_details 'ABSCOR (Rigaku, 1995)'
_exptl_crystal_colour colorless
_exptl_crystal_density_diffrn 1.407
_exptl_crystal_density_method 'not measured'
_exptl_crystal_description prism
_exptl_crystal_F_000 352.00
_exptl_crystal_size_max 0.500
_exptl_crystal_size_mid 0.400
_exptl_crystal_size_min 0.200
_refine_diff_density_max 0.917
_refine_diff_density_min -0.566
_refine_ls_abs_structure_details 'Flack, H. D. (1983), Acta Cryst. A39, 876-881.  1693 Friedel Pairs'
_refine_ls_abs_structure_Flack 0.58300
_refine_ls_extinction_method none
_refine_ls_goodness_of_fit_ref 1.890
_refine_ls_hydrogen_treatment constr
_refine_ls_number_parameters 218
_refine_ls_number_reflns 3421
_refine_ls_R_factor_gt 0.0489
_refine_ls_shift/su_max 0.000
_refine_ls_structure_factor_coef Fsqd
_refine_ls_weighting_details 'w = 1/[0.0010Fo^2^ + 1.0000\s(Fo^2^)]/(4Fo^2^)'
_refine_ls_weighting_scheme calc
_refine_ls_wR_factor_ref 0.1470
_reflns_number_gt 3421
_reflns_number_total 3579
_reflns_threshold_expression F^2^>2.0\s(F^2^)
_cod_data_source_file jp7b08623_si_003.cif
_cod_data_source_block PyP-OMe-ec
_cod_depositor_comments 'Adding full bibliography for 1547777--1547780.cif.'
_cod_original_cell_volume 786.98(6)
_cod_database_code 1547780

loop_
_space_group_symop_id
_space_group_symop_operation_xyz
1 +X,+Y,+Z
2 -X,1/2+Y,-Z

loop_
_atom_site_label
_atom_site_type_symbol
_atom_site_fract_x
_atom_site_fract_y
_atom_site_fract_z
_atom_site_U_iso_or_equiv
_atom_site_adp_type
_atom_site_occupancy
_atom_site_site_symmetry_multiplicity
_atom_site_calc_flag
_atom_site_refinement_flags
S(1) S -0.28115(10) 0.15388(8) 1.10919(7) 0.02338(19) Uani 1 2 d .
S(2) S -0.01461(10) 0.21694(9) 0.45441(7) 0.02402(19) Uani 1 2 d .
O(1) O -0.3776(3) 0.3955(2) 0.8168(2) 0.0278(6) Uani 1 2 d .
O(2) O -0.3513(3) -0.0790(2) 0.6081(2) 0.0234(6) Uani 1 2 d .
N(1) N 0.0606(4) 0.3256(2) 0.9073(3) 0.0244(7) Uani 1 2 d .
C(1) C -0.0021(4) 0.2257(4) 0.9646(3) 0.0213(7) Uani 1 2 d .
C(2) C 0.1275(4) 0.3060(3) 0.7934(3) 0.0264(8) Uani 1 2 d .
C(3) C 0.1311(4) 0.1930(3) 0.7337(3) 0.0233(7) Uani 1 2 d .
C(4) C 0.0779(4) 0.0896(3) 0.7974(3) 0.0205(7) Uani 1 2 d .
C(5) C 0.0122(4) 0.1065(3) 0.9173(3) 0.0190(7) Uani 1 2 d .
C(6) C -0.4245(4) 0.1808(3) 0.8330(3) 0.0197(7) Uani 1 2 d .
C(7) C -0.3701(4) 0.2788(3) 0.7625(3) 0.0209(7) Uani 1 2 d .
C(8) C -0.3019(4) 0.2551(3) 0.6432(3) 0.0184(7) Uani 1 2 d .
C(9) C -0.2892(4) 0.1346(3) 0.5972(3) 0.0163(7) Uani 1 2 d .
C(10) C -0.3580(4) 0.0376(3) 0.6662(3) 0.0196(7) Uani 1 2 d .
C(11) C -0.4239(4) 0.0615(3) 0.7843(3) 0.0223(7) Uani 1 2 d .
C(12) C -0.3182(6) 0.4965(3) 0.7421(4) 0.0341(9) Uani 1 2 d .
C(13) C -0.4158(6) -0.1801(3) 0.6810(4) 0.0312(9) Uani 1 2 d .
C(14) C -0.0960(5) 0.2559(3) 1.0843(3) 0.0260(8) Uani 1 2 d .
C(15) C -0.4693(4) 0.2022(3) 0.9723(3) 0.0262(8) Uani 1 2 d .
C(16) C 0.1764(5) 0.1816(4) 0.5928(3) 0.0314(9) Uani 1 2 d .
C(17) C -0.1898(4) 0.1057(3) 0.4801(3) 0.0209(7) Uani 1 2 d .
H(1) H 0.17563 0.37292 0.753 0.0313 Uiso 1 2 calc R
H(2) H 0.08629 0.01072 0.76136 0.0243 Uiso 1 2 calc R
H(3) H -0.02243 0.03861 0.96397 0.0227 Uiso 1 2 calc R
H(4) H -0.26402 0.3207 0.59472 0.0226 Uiso 1 2 calc R
H(5) H -0.46774 -0.00337 0.83053 0.0275 Uiso 1 2 calc R
H(6) H -0.13045 0.34175 1.06469 0.0324 Uiso 1 2 calc R
H(7) H 0.00954 0.25626 1.15777 0.0329 Uiso 1 2 calc R
H(8) H -0.58602 0.1589 0.96237 0.0320 Uiso 1 2 calc R
H(9) H -0.49977 0.28987 0.96493 0.0323 Uiso 1 2 calc R
H(10) H 0.22232 0.09703 0.59694 0.0387 Uiso 1 2 calc R
H(11) H 0.28294 0.23557 0.60125 0.0387 Uiso 1 2 calc R
H(12) H -0.29439 0.09694 0.40667 0.0256 Uiso 1 2 calc R
H(13) H -0.14627 0.02239 0.50503 0.0258 Uiso 1 2 calc R
H(14) H -0.39305 0.49972 0.65328 0.0423 Uiso 1 2 calc R
H(15) H -0.32946 0.57326 0.78839 0.0419 Uiso 1 2 calc R
H(16) H -0.19209 0.48387 0.73449 0.0418 Uiso 1 2 calc R
H(17) H -0.54185 -0.16693 0.68858 0.0387 Uiso 1 2 calc R
H(18) H -0.40559 -0.25633 0.63345 0.0385 Uiso 1 2 calc R
H(19) H -0.34133 -0.18487 0.76984 0.0389 Uiso 1 2 calc R

loop_
_atom_site_aniso_label
_atom_site_aniso_U_11
_atom_site_aniso_U_22
_atom_site_aniso_U_33
_atom_site_aniso_U_12
_atom_site_aniso_U_13
_atom_site_aniso_U_23
S(1) 0.0223(4) 0.0339(4) 0.0153(4) 0.0034(3) 0.0070(3) 0.0029(3)
S(2) 0.0205(4) 0.0362(4) 0.0170(4) -0.0030(3) 0.0078(3) 0.0044(3)
O(1) 0.0363(14) 0.0282(12) 0.0193(11) 0.0047(10) 0.0061(9) -0.0012(9)
O(2) 0.0336(13) 0.0232(10) 0.0142(10) -0.0066(9) 0.0068(8) -0.0017(7)
N(1) 0.0210(13) 0.0292(14) 0.0217(14) -0.0031(11) 0.0007(10) -0.0038(10)
C(1) 0.0147(13) 0.0332(16) 0.0161(14) -0.0019(11) 0.0032(10) 0.0013(12)
C(2) 0.0182(15) 0.0344(17) 0.0257(16) -0.0056(12) 0.0018(12) 0.0114(13)
C(3) 0.0117(13) 0.0399(17) 0.0193(14) -0.0011(12) 0.0051(10) 0.0057(12)
C(4) 0.0144(14) 0.0323(17) 0.0136(14) 0.0048(11) -0.0001(10) -0.0014(11)
C(5) 0.0154(14) 0.0273(14) 0.0143(14) 0.0025(11) 0.0031(11) 0.0042(10)
C(6) 0.0119(13) 0.0365(18) 0.0095(12) 0.0016(11) -0.0015(9) -0.0018(11)
C(7) 0.0193(14) 0.0196(14) 0.0254(15) 0.0064(11) 0.0083(12) 0.0002(11)
C(8) 0.0183(14) 0.0228(15) 0.0159(14) 0.0020(11) 0.0081(11) 0.0039(10)
C(9) 0.0129(13) 0.0290(17) 0.0054(12) 0.0002(10) -0.0024(9) 0.0012(9)
C(10) 0.0160(14) 0.0173(14) 0.0275(16) -0.0009(11) 0.0091(12) 0.0000(11)
C(11) 0.0136(13) 0.0266(14) 0.0287(17) -0.0010(11) 0.0090(11) 0.0030(11)
C(12) 0.049(2) 0.0181(15) 0.0377(19) 0.0081(13) 0.0147(16) 0.0037(12)
C(13) 0.044(2) 0.0213(15) 0.0320(18) -0.0064(13) 0.0158(15) 0.0063(12)
C(14) 0.0265(16) 0.0314(16) 0.0225(16) -0.0031(12) 0.0106(13) -0.0046(11)
C(15) 0.0221(15) 0.0378(18) 0.0202(14) 0.0038(13) 0.0079(11) 0.0009(12)
C(16) 0.0160(14) 0.047(2) 0.0331(17) 0.0037(14) 0.0107(12) 0.0049(14)
C(17) 0.0211(15) 0.0326(16) 0.0089(13) -0.0004(12) 0.0024(11) 0.0010(10)

loop_
_atom_type_symbol
_atom_type_description
_atom_type_scat_dispersion_real
_atom_type_scat_dispersion_imag
_atom_type_scat_source
S S 0.1246 0.1234
;
International Tables for Crystallography
(Vol. C, Tables 4.2.6.8 and 6.1.1.4)
;
O O 0.0106 0.0060
;
International Tables for Crystallography
(Vol. C, Tables 4.2.6.8 and 6.1.1.4)
;
N N 0.0061 0.0033
;
International Tables for Crystallography
(Vol. C, Tables 4.2.6.8 and 6.1.1.4)
;
C C 0.0033 0.0016
;
International Tables for Crystallography
(Vol. C, Tables 4.2.6.8 and 6.1.1.4)
;
H H 0.0000 0.0000
;
International Tables for Crystallography
(Vol. C, Table 6.1.1.4)
;

loop_
_geom_angle_atom_site_label_1
_geom_angle_atom_site_label_2
_geom_angle_atom_site_label_3
_geom_angle
_geom_angle_publ_flag
C(14) S(1) C(15) 102.25(15) yes
C(16) S(2) C(17) 103.04(15) yes
C(7) O(1) C(12) 116.5(3) yes
C(10) O(2) C(13) 115.3(2) yes
C(1) N(1) C(2) 116.7(3) yes
N(1) C(1) C(5) 122.9(3) yes
N(1) C(1) C(14) 114.2(3) yes
C(5) C(1) C(14) 122.9(3) yes
N(1) C(2) C(3) 123.8(3) yes
C(2) C(3) C(4) 119.2(3) yes
C(2) C(3) C(16) 120.7(3) yes
C(4) C(3) C(16) 119.9(3) yes
C(3) C(4) C(5) 118.2(3) yes
C(1) C(5) C(4) 118.8(3) yes
C(7) C(6) C(11) 120.9(3) yes
C(7) C(6) C(15) 119.7(3) yes
C(11) C(6) C(15) 119.2(3) yes
O(1) C(7) C(6) 117.4(3) yes
O(1) C(7) C(8) 123.4(3) yes
C(6) C(7) C(8) 119.1(3) yes
C(7) C(8) C(9) 120.7(3) yes
C(8) C(9) C(10) 118.7(3) yes
C(8) C(9) C(17) 121.2(3) yes
C(10) C(9) C(17) 119.9(3) yes
O(2) C(10) C(9) 114.9(3) yes
O(2) C(10) C(11) 124.9(3) yes
C(9) C(10) C(11) 120.1(3) yes
C(6) C(11) C(10) 120.2(3) yes
S(1) C(14) C(1) 116.4(2) yes
S(1) C(15) C(6) 112.5(2) yes
S(2) C(16) C(3) 114.8(2) yes
S(2) C(17) C(9) 115.6(2) yes

loop_
_geom_bond_atom_site_label_1
_geom_bond_atom_site_label_2
_geom_bond_distance
_geom_bond_publ_flag
S(1) C(14) 1.809(3) yes
S(1) C(15) 1.842(3) yes
S(2) C(16) 1.830(3) yes
S(2) C(17) 1.818(3) yes
O(1) C(7) 1.375(4) yes
O(1) C(12) 1.436(4) yes
O(2) C(10) 1.389(4) yes
O(2) C(13) 1.442(4) yes
N(1) C(1) 1.343(4) yes
N(1) C(2) 1.346(5) yes
C(1) C(5) 1.379(5) yes
C(1) C(14) 1.531(5) yes
C(2) C(3) 1.359(5) yes
C(3) C(4) 1.378(4) yes
C(3) C(16) 1.520(5) yes
C(4) C(5) 1.392(4) yes
C(6) C(7) 1.374(4) yes
C(6) C(11) 1.375(4) yes
C(6) C(15) 1.514(4) yes
C(7) C(8) 1.408(5) yes
C(8) C(9) 1.386(4) yes
C(9) C(10) 1.401(4) yes
C(9) C(17) 1.531(4) yes
C(10) C(11) 1.389(5) yes
